data_2207259
loop_
_publ_author_name
'Adams, Harry'
'Hawxwell, Samuel M.'
'Mustafa Sa\,cmaci'
'\,Sevket Hakan \"Ungoren'
'Yunus Ak\,camur'
'Recep Sahingoz'

_publ_section_title 5-(4-Methoxybenzoyl)-6-(4-methoxyphenyl)-3-phenyl-3,4-dihydro-2<i>H</i>-1,3-oxazine-2,4-dione
_journal_coeditor_code HK6046
_journal_issue 11
_journal_name_full 'Acta Crystallographica Section E'
_journal_page_first o3910
_journal_page_last o3911
_journal_paper_doi 10.1107/S1600536805034719
_journal_volume 61
_journal_year 2005
_chemical_formula_iupac 'C25 H19 N O6'
_chemical_formula_moiety 'C25 H19 N O6'
_chemical_formula_sum 'C25 H19 N O6'
_chemical_formula_weight 429.41
_chemical_name_systematic
;
5-(4-Methoxybenzoyl)-6-(4-methoxyphenyl)-3-phenyl-3,4-dihydro-2H-
1,3-oxazine-2,4-dione
;
_space_group_IT_number 14
_symmetry_cell_setting monoclinic
_symmetry_space_group_name_Hall '-P 2ybc'
_symmetry_space_group_name_H-M 'P 1 21/c 1'
_atom_sites_solution_hydrogens geom
_atom_sites_solution_primary direct
_atom_sites_solution_secondary difmap
_audit_creation_method SHELXL-97
_cell_angle_alpha 90.00
_cell_angle_beta 91.010(4)
_cell_angle_gamma 90.00
_cell_formula_units_Z 4
_cell_length_a 10.950(2)
_cell_length_b 5.8163(12)
_cell_length_c 30.968(6)
_cell_measurement_reflns_used 1626
_cell_measurement_temperature 150(2)
_cell_measurement_theta_max 50.397
_cell_measurement_theta_min 4.519
_cell_volume 1972.0(7)
_computing_cell_refinement SMART
_computing_data_collection 'SMART (Bruker, 1997)'
_computing_data_reduction 'SHELXTL (Bruker, 1997)'
_computing_molecular_graphics SHELXTL
_computing_publication_material SHELXTL
_computing_structure_refinement 'SHELXL97 (Sheldrick, 1997)'
_computing_structure_solution 'SHELXS97 (Sheldrick, 1997)'
_diffrn_ambient_temperature 150(2)
_diffrn_detector_area_resol_mean 100
_diffrn_measured_fraction_theta_full 1.000
_diffrn_measured_fraction_theta_max 1.000
_diffrn_measurement_device_type 'Bruker SMART1000 CCD area-detector'
_diffrn_measurement_method \w
_diffrn_radiation_monochromator graphite
_diffrn_radiation_source 'fine-focus sealed tube'
_diffrn_radiation_type MoK\a
_diffrn_radiation_wavelength 0.71073
_diffrn_reflns_av_R_equivalents 0.0890
_diffrn_reflns_av_sigmaI/netI 0.0967
_diffrn_reflns_limit_h_max 13
_diffrn_reflns_limit_h_min -13
_diffrn_reflns_limit_k_max 6
_diffrn_reflns_limit_k_min -6
_diffrn_reflns_limit_l_max 36
_diffrn_reflns_limit_l_min -36
_diffrn_reflns_number 13592
_diffrn_reflns_theta_full 25.00
_diffrn_reflns_theta_max 25.00
_diffrn_reflns_theta_min 1.32
_diffrn_standards_decay_% 0
_diffrn_standards_interval_count 0
_diffrn_standards_interval_time 0
_diffrn_standards_number 0
_exptl_absorpt_coefficient_mu 0.104
_exptl_absorpt_correction_T_max 0.9876
_exptl_absorpt_correction_T_min 0.9674
_exptl_absorpt_correction_type multi-scan
_exptl_absorpt_process_details '(SADABS; Bruker, 1997)'
_exptl_crystal_colour colourless
_exptl_crystal_density_diffrn 1.446
_exptl_crystal_density_method 'not measured'
_exptl_crystal_description needle
_exptl_crystal_F_000 896
_exptl_crystal_size_max 0.32
_exptl_crystal_size_mid 0.12
_exptl_crystal_size_min 0.12
_refine_diff_density_max 0.239
_refine_diff_density_min -0.294
_refine_ls_extinction_method none
_refine_ls_goodness_of_fit_ref 0.978
_refine_ls_hydrogen_treatment constr
_refine_ls_matrix_type full
_refine_ls_number_parameters 291
_refine_ls_number_reflns 3456
_refine_ls_number_restraints 0
_refine_ls_restrained_S_all 0.978
_refine_ls_R_factor_all 0.1089
_refine_ls_R_factor_gt 0.0553
_refine_ls_shift/su_max 0.000
_refine_ls_shift/su_mean 0.000
_refine_ls_structure_factor_coef Fsqd
_refine_ls_weighting_details 'calc w = 1/[\s^2^(Fo^2^)+(0.0743P)^2^] where P = (Fo^2^+2Fc^2^)/3'
_refine_ls_weighting_scheme calc
_refine_ls_wR_factor_gt 0.1247
_refine_ls_wR_factor_ref 0.1535
_reflns_number_gt 2069
_reflns_number_total 3456
_reflns_threshold_expression I>2\s(I)
_cod_data_source_file hk6046.cif
_cod_data_source_block 2
_cod_original_sg_symbol_H-M 'P 21/c'
_cod_database_code 2207259
_cod_database_fobs_code 2207259

loop_
_symmetry_equiv_pos_as_xyz
'x, y, z'
'-x, y+1/2, -z+1/2'
'-x, -y, -z'
'x, -y-1/2, z-1/2'

loop_
_atom_site_label
_atom_site_fract_x
_atom_site_fract_y
_atom_site_fract_z
_atom_site_U_iso_or_equiv
_atom_site_adp_type
_atom_site_calc_flag
_atom_site_refinement_flags
_atom_site_occupancy
_atom_site_type_symbol
N1 0.6735(2) 0.7296(4) 0.11287(8) 0.0240(6) Uani d . 1 N
O1 0.67967(19) 0.9619(4) 0.17188(7) 0.0298(6) Uani d . 1 O
O2 0.6885(2) 0.4649(4) 0.05875(7) 0.0338(6) Uani d . 1 O
O3 0.83870(19) 0.7146(4) 0.06689(7) 0.0289(6) Uani d . 1 O
O4 0.85931(19) 1.3629(4) 0.15074(7) 0.0338(6) Uani d . 1 O
O5 1.3284(2) 1.0185(4) 0.25164(7) 0.0333(6) Uani d . 1 O
O6 1.3438(2) 1.0754(4) 0.00958(7) 0.0348(6) Uani d . 1 O
C1 0.7291(3) 0.6242(6) 0.07882(10) 0.0267(8) Uani d . 1 C
C2 0.8967(3) 0.8928(5) 0.08885(10) 0.0233(7) Uani d . 1 C
C3 0.8472(3) 0.9798(5) 0.12479(10) 0.0234(7) Uani d . 1 C
C4 0.7289(3) 0.8971(5) 0.13949(10) 0.0244(7) Uani d . 1 C
C5 0.9024(3) 1.1690(6) 0.15289(10) 0.0238(7) Uani d . 1 C
C6 1.0064(3) 1.1116(5) 0.18196(9) 0.0227(7) Uani d . 1 C
C7 1.0659(3) 0.9017(5) 0.18022(10) 0.0268(8) Uani d . 1 C
H7 1.0331 0.7830 0.1624 0.032 Uiso calc R 1 H
C8 1.1723(3) 0.8613(6) 0.20394(10) 0.0276(8) Uani d . 1 C
H8 1.2121 0.7164 0.2023 0.033 Uiso calc R 1 H
C9 1.2202(3) 1.0334(5) 0.22997(10) 0.0242(7) Uani d . 1 C
C10 1.1577(3) 1.2405(5) 0.23456(10) 0.0279(8) Uani d . 1 C
H10 1.1874 1.3542 0.2541 0.034 Uiso calc R 1 H
C11 1.0519(3) 1.2796(5) 0.21046(10) 0.0255(8) Uani d . 1 C
H11 1.0098 1.4215 0.2133 0.031 Uiso calc R 1 H
C12 1.0107(3) 0.9500(5) 0.06736(10) 0.0239(7) Uani d . 1 C
C13 1.0635(3) 0.7939(5) 0.03880(10) 0.0259(8) Uani d . 1 C
H13 1.0234 0.6523 0.0328 0.031 Uiso calc R 1 H
C14 1.1730(3) 0.8423(6) 0.01923(10) 0.0272(8) Uani d . 1 C
H14 1.2072 0.7355 -0.0004 0.033 Uiso calc R 1 H
C15 1.2328(3) 1.0478(5) 0.02836(10) 0.0271(8) Uani d . 1 C
C16 1.1798(3) 1.2093(6) 0.05475(10) 0.0288(8) Uani d . 1 C
H16 1.2188 1.3530 0.0597 0.035 Uiso calc R 1 H
C17 1.0694(3) 1.1609(5) 0.07399(10) 0.0272(8) Uani d . 1 C
H17 1.0330 1.2730 0.0920 0.033 Uiso calc R 1 H
C18 0.5537(3) 0.6412(5) 0.12381(10) 0.0247(7) Uani d . 1 C
C19 0.5450(3) 0.4390(5) 0.14677(10) 0.0291(8) Uani d . 1 C
H19 0.6165 0.3620 0.1569 0.035 Uiso calc R 1 H
C20 0.4305(3) 0.3499(6) 0.15487(11) 0.0340(8) Uani d . 1 C
H20 0.4231 0.2098 0.1704 0.041 Uiso calc R 1 H
C21 0.3272(3) 0.4636(6) 0.14058(11) 0.0358(9) Uani d . 1 C
H21 0.2489 0.4007 0.1460 0.043 Uiso calc R 1 H
C22 0.3367(3) 0.6701(6) 0.11821(11) 0.0359(9) Uani d . 1 C
H22 0.2652 0.7497 0.1089 0.043 Uiso calc R 1 H
C23 0.4507(3) 0.7586(6) 0.10954(10) 0.0296(8) Uani d . 1 C
H23 0.4583 0.8984 0.0940 0.035 Uiso calc R 1 H
C24 1.4195(3) 1.2633(6) 0.02427(12) 0.0368(9) Uani d . 1 C
H24A 1.3818 1.4093 0.0156 0.055 Uiso calc R 1 H
H24B 1.5004 1.2505 0.0114 0.055 Uiso calc R 1 H
H24C 1.4279 1.2578 0.0558 0.055 Uiso calc R 1 H
C25 1.4026(3) 0.8185(6) 0.24371(12) 0.0362(9) Uani d . 1 C
H25A 1.3620 0.6817 0.2551 0.054 Uiso calc R 1 H
H25B 1.4824 0.8372 0.2581 0.054 Uiso calc R 1 H
H25C 1.4138 0.8006 0.2126 0.054 Uiso calc R 1 H

loop_
_atom_site_aniso_label
_atom_site_aniso_U_11
_atom_site_aniso_U_22
_atom_site_aniso_U_33
_atom_site_aniso_U_12
_atom_site_aniso_U_13
_atom_site_aniso_U_23
N1 0.0209(14) 0.0267(15) 0.0244(15) -0.0043(12) 0.0004(12) -0.0018(12)
O1 0.0317(13) 0.0315(13) 0.0263(13) 0.0015(10) 0.0048(11) -0.0048(10)
O2 0.0344(14) 0.0349(14) 0.0324(13) -0.0098(11) 0.0033(11) -0.0135(11)
O3 0.0269(13) 0.0323(13) 0.0277(13) -0.0080(10) 0.0025(10) -0.0063(10)
O4 0.0310(13) 0.0254(13) 0.0447(15) 0.0073(11) -0.0069(11) -0.0064(11)
O5 0.0312(14) 0.0340(14) 0.0342(13) -0.0002(11) -0.0091(11) -0.0036(11)
O6 0.0283(13) 0.0348(14) 0.0418(14) -0.0050(11) 0.0088(11) -0.0046(11)
C1 0.0254(18) 0.0309(19) 0.0238(17) -0.0046(16) 0.0016(15) -0.0019(16)
C2 0.0208(17) 0.0220(18) 0.0269(18) -0.0008(14) -0.0041(14) -0.0010(14)
C3 0.0214(18) 0.0244(18) 0.0245(17) 0.0009(14) -0.0009(14) 0.0002(14)
C4 0.0265(18) 0.0197(18) 0.0268(18) 0.0024(14) -0.0059(15) 0.0007(14)
C5 0.0177(17) 0.0250(19) 0.0290(18) 0.0018(14) 0.0044(14) -0.0017(14)
C6 0.0222(17) 0.0265(18) 0.0195(16) -0.0037(14) 0.0018(14) 0.0009(14)
C7 0.0307(19) 0.0211(18) 0.0285(18) -0.0032(15) -0.0004(15) -0.0053(14)
C8 0.0271(19) 0.0249(18) 0.0310(18) -0.0002(15) 0.0008(15) 0.0005(15)
C9 0.0215(18) 0.0312(19) 0.0200(17) -0.0030(15) -0.0016(14) 0.0019(14)
C10 0.0308(19) 0.0256(19) 0.0274(18) -0.0057(15) 0.0015(15) -0.0048(14)
C11 0.0286(19) 0.0222(18) 0.0257(18) -0.0020(14) 0.0029(15) -0.0026(14)
C12 0.0216(18) 0.0247(18) 0.0254(18) 0.0004(14) -0.0013(14) 0.0031(14)
C13 0.0248(18) 0.0248(18) 0.0279(18) 0.0002(15) -0.0045(15) -0.0004(14)
C14 0.0268(19) 0.0258(19) 0.0290(18) -0.0005(15) 0.0018(15) -0.0036(15)
C15 0.0237(18) 0.032(2) 0.0254(18) -0.0003(15) 0.0019(15) -0.0003(15)
C16 0.0290(19) 0.0244(18) 0.0329(19) -0.0048(15) 0.0002(16) -0.0010(15)
C17 0.0290(19) 0.0236(18) 0.0292(18) -0.0014(15) 0.0047(15) -0.0040(15)
C18 0.0236(18) 0.0272(18) 0.0233(17) -0.0032(15) 0.0017(14) -0.0045(14)
C19 0.030(2) 0.029(2) 0.0283(18) 0.0020(16) -0.0014(15) 0.0009(15)
C20 0.038(2) 0.031(2) 0.034(2) -0.0076(17) 0.0034(17) -0.0014(16)
C21 0.030(2) 0.048(2) 0.0293(19) -0.0078(18) 0.0048(16) -0.0075(17)
C22 0.026(2) 0.049(2) 0.033(2) 0.0002(17) -0.0014(16) -0.0005(18)
C23 0.0275(19) 0.034(2) 0.0271(18) 0.0000(16) -0.0024(15) 0.0001(15)
C24 0.031(2) 0.033(2) 0.047(2) -0.0107(16) 0.0038(17) -0.0006(17)
C25 0.033(2) 0.038(2) 0.037(2) 0.0059(17) -0.0059(17) 0.0040(17)

loop_
_atom_type_symbol
_atom_type_description
_atom_type_scat_dispersion_real
_atom_type_scat_dispersion_imag
_atom_type_scat_source
C C 0.0033 0.0016 'International Tables Vol C Tables 4.2.6.8 and 6.1.1.4'
H H 0.0000 0.0000 'International Tables Vol C Tables 4.2.6.8 and 6.1.1.4'
N N 0.0061 0.0033 'International Tables Vol C Tables 4.2.6.8 and 6.1.1.4'
O O 0.0106 0.0060 'International Tables Vol C Tables 4.2.6.8 and 6.1.1.4'

loop_
_geom_angle_atom_site_label_1
_geom_angle_atom_site_label_2
_geom_angle_atom_site_label_3
_geom_angle
C1 N1 C4 124.6(3)
C1 N1 C18 115.8(3)
C4 N1 C18 119.3(3)
C1 O3 C2 123.4(2)
C9 O5 C25 117.3(2)
C15 O6 C24 117.8(3)
O2 C1 O3 118.5(3)
O2 C1 N1 125.4(3)
O3 C1 N1 116.0(3)
C3 C2 O3 119.9(3)
C3 C2 C12 130.5(3)
O3 C2 C12 109.5(3)
C2 C3 C4 120.4(3)
C2 C3 C5 125.7(3)
C4 C3 C5 113.9(3)
O1 C4 N1 120.6(3)
O1 C4 C3 124.6(3)
N1 C4 C3 114.9(3)
O4 C5 C6 122.2(3)
O4 C5 C3 119.1(3)
C6 C5 C3 118.6(3)
C7 C6 C11 118.5(3)
C7 C6 C5 122.2(3)
C11 C6 C5 119.1(3)
C6 C7 C8 121.3(3)
C6 C7 H7 119.3
C8 C7 H7 119.3
C9 C8 C7 119.5(3)
C9 C8 H8 120.3
C7 C8 H8 120.3
O5 C9 C8 124.2(3)
O5 C9 C10 115.6(3)
C8 C9 C10 120.2(3)
C11 C10 C9 119.6(3)
C11 C10 H10 120.2
C9 C10 H10 120.2
C10 C11 C6 120.6(3)
C10 C11 H11 119.7
C6 C11 H11 119.7
C17 C12 C13 117.9(3)
C17 C12 C2 121.8(3)
C13 C12 C2 120.3(3)
C14 C13 C12 121.1(3)
C14 C13 H13 119.5
C12 C13 H13 119.5
C13 C14 C15 119.7(3)
C13 C14 H14 120.2
C15 C14 H14 120.2
O6 C15 C16 124.0(3)
O6 C15 C14 115.7(3)
C16 C15 C14 120.3(3)
C15 C16 C17 119.7(3)
C15 C16 H16 120.1
C17 C16 H16 120.1
C16 C17 C12 121.2(3)
C16 C17 H17 119.4
C12 C17 H17 119.4
C19 C18 C23 121.5(3)
C19 C18 N1 119.5(3)
C23 C18 N1 119.0(3)
C18 C19 C20 118.9(3)
C18 C19 H19 120.5
C20 C19 H19 120.5
C21 C20 C19 120.3(3)
C21 C20 H20 119.9
C19 C20 H20 119.9
C20 C21 C22 120.4(3)
C20 C21 H21 119.8
C22 C21 H21 119.8
C23 C22 C21 119.7(3)
C23 C22 H22 120.2
C21 C22 H22 120.2
C22 C23 C18 119.2(3)
C22 C23 H23 120.4
C18 C23 H23 120.4
O6 C24 H24A 109.5
O6 C24 H24B 109.5
H24A C24 H24B 109.5
O6 C24 H24C 109.5
H24A C24 H24C 109.5
H24B C24 H24C 109.5
O5 C25 H25A 109.5
O5 C25 H25B 109.5
H25A C25 H25B 109.5
O5 C25 H25C 109.5
H25A C25 H25C 109.5
H25B C25 H25C 109.5

loop_
_geom_bond_atom_site_label_1
_geom_bond_atom_site_label_2
_geom_bond_distance
N1 C1 1.371(4)
N1 C4 1.407(4)
N1 C18 1.455(4)
O1 C4 1.207(4)
O2 C1 1.197(4)
O3 C1 1.368(4)
O3 C2 1.387(3)
O4 C5 1.224(4)
O5 C9 1.355(4)
O5 C25 1.443(4)
O6 C15 1.366(4)
O6 C24 1.441(4)
C2 C3 1.345(4)
C2 C12 1.463(4)
C3 C4 1.461(4)
C3 C5 1.521(4)
C5 C6 1.478(4)
C6 C7 1.385(4)
C6 C11 1.402(4)
C7 C8 1.386(4)
C7 H7 0.9500
C8 C9 1.383(4)
C8 H8 0.9500
C9 C10 1.394(4)
C10 C11 1.386(4)
C10 H10 0.9500
C11 H11 0.9500
C12 C17 1.398(4)
C12 C13 1.400(4)
C13 C14 1.382(4)
C13 H13 0.9500
C14 C15 1.390(4)
C14 H14 0.9500
C15 C16 1.380(4)
C16 C17 1.386(4)
C16 H16 0.9500
C17 H17 0.9500
C18 C19 1.379(4)
C18 C23 1.385(4)
C19 C20 1.384(4)
C19 H19 0.9500
C20 C21 1.376(5)
C20 H20 0.9500
C21 C22 1.391(5)
C21 H21 0.9500
C22 C23 1.380(4)
C22 H22 0.9500
C23 H23 0.9500
C24 H24A 0.9800
C24 H24B 0.9800
C24 H24C 0.9800
C25 H25A 0.9800
C25 H25B 0.9800
C25 H25C 0.9800

loop_
_geom_hbond_atom_site_label_D
_geom_hbond_atom_site_label_H
_geom_hbond_atom_site_label_A
_geom_hbond_site_symmetry_A
_geom_hbond_distance_DH
_geom_hbond_distance_HA
_geom_hbond_distance_DA
_geom_hbond_angle_DHA
C13 H13 O3 . 0.95 2.33 2.665(4) 100
C14 H14 O2 3_765 0.95 2.45 3.384(4) 168
C19 H19 O1 1_545 0.95 2.47 3.231(4) 137
C24 H24A O2 3_775 0.98 2.52 3.225(4) 128

loop_
_cod_related_entry_id
_cod_related_entry_database
_cod_related_entry_code
1 ChemSpider 21127066
